data_7210685
loop_
_publ_author_name
'Zhou, Lin'
'Pan, Shilie'
'Dong, Xiaoyu'
'Yu, Hongwei'
'Wu, Hongping'
'Zhang, Fangfang'
'Zhou, Zhongxiang'

_publ_section_title
;
 Na2Cd7B8O20: a new noncentrosymmetric compound with special [B3O7] units
;
_journal_issue 17
_journal_name_full CrystEngComm
_journal_page_first 3412
_journal_paper_doi 10.1039/c3ce26587k
_journal_volume 15
_journal_year 2013
_chemical_formula_sum 'B8 Cd7 Na2 O20'
_chemical_formula_weight 1239.26
_chemical_name_systematic
; 
 ? 
;
_space_group_IT_number 43
_symmetry_cell_setting orthorhombic
_symmetry_space_group_name_Hall 'F 2 -2d'
_symmetry_space_group_name_H-M 'F d d 2'
_atom_sites_solution_primary direct
_atom_sites_solution_secondary difmap
_audit_creation_method SHELXL-97
_cell_angle_alpha 90.00
_cell_angle_beta 90.00
_cell_angle_gamma 90.00
_cell_formula_units_Z 24
_cell_length_a 51.5597(7)
_cell_length_b 58.6920(8)
_cell_length_c 3.381
_cell_measurement_reflns_used 9699
_cell_measurement_temperature 296(2)
_cell_measurement_theta_max 27.46
_cell_measurement_theta_min 2.47
_cell_volume 10231.4(2)
_computing_cell_refinement 'Bruker SMART'
_computing_data_collection 'Bruker SMART'
_computing_data_reduction 'Bruker SAINT'
_computing_molecular_graphics 'Bruker SHELXTL'
_computing_publication_material 'Bruker SHELXTL'
_computing_structure_refinement 'Bruker SHELXTL'
_computing_structure_solution 'Bruker SHELXTL'
_diffrn_ambient_temperature 296(2)
_diffrn_measured_fraction_theta_full 0.998
_diffrn_measured_fraction_theta_max 0.998
_diffrn_measurement_device_type 'CCD area detector'
_diffrn_measurement_method 'phi and omega scans'
_diffrn_radiation_monochromator graphite
_diffrn_radiation_source 'fine-focus sealed tube'
_diffrn_radiation_type MoK\a
_diffrn_radiation_wavelength 0.71073
_diffrn_reflns_av_R_equivalents 0.0551
_diffrn_reflns_av_sigmaI/netI 0.0397
_diffrn_reflns_limit_h_max 64
_diffrn_reflns_limit_h_min -66
_diffrn_reflns_limit_k_max 74
_diffrn_reflns_limit_k_min -76
_diffrn_reflns_limit_l_max 4
_diffrn_reflns_limit_l_min -4
_diffrn_reflns_number 41380
_diffrn_reflns_theta_full 27.47
_diffrn_reflns_theta_max 27.47
_diffrn_reflns_theta_min 1.05
_exptl_absorpt_coefficient_mu 8.726
_exptl_absorpt_correction_T_max 0.9414
_exptl_absorpt_correction_T_min 0.4335
_exptl_absorpt_correction_type multi-scan
_exptl_absorpt_process_details sadabs
_exptl_crystal_colour white
_exptl_crystal_density_diffrn 4.828
_exptl_crystal_density_method 'not measured'
_exptl_crystal_description sheet
_exptl_crystal_F_000 13392
_exptl_crystal_size_max 0.12
_exptl_crystal_size_mid 0.03
_exptl_crystal_size_min 0.01
_refine_diff_density_max 3.899
_refine_diff_density_min -2.185
_refine_diff_density_rms 0.342
_refine_ls_abs_structure_details 'Flack H D (1983), Acta Cryst. A39, 876-881'
_refine_ls_abs_structure_Flack 0.47(7)
_refine_ls_extinction_method none
_refine_ls_goodness_of_fit_ref 1.063
_refine_ls_matrix_type full
_refine_ls_number_parameters 506
_refine_ls_number_reflns 5788
_refine_ls_number_restraints 92
_refine_ls_restrained_S_all 1.054
_refine_ls_R_factor_all 0.0507
_refine_ls_R_factor_gt 0.0412
_refine_ls_shift/su_max 0.000
_refine_ls_shift/su_mean 0.000
_refine_ls_structure_factor_coef Fsqd
_refine_ls_weighting_details 'calc w=1/[\s^2^(Fo^2^)+(0.0450P)^2^+1285.8696P] where P=(Fo^2^+2Fc^2^)/3'
_refine_ls_weighting_scheme calc
_refine_ls_wR_factor_gt 0.1016
_refine_ls_wR_factor_ref 0.1074
_reflns_number_gt 5196
_reflns_number_total 5788
_reflns_threshold_expression >2sigma(I)
_cod_data_source_file c3ce26587k.cif
_cod_data_source_block 1
_cod_original_sg_symbol_H-M Fdd2
_cod_database_code 7210685

loop_
_symmetry_equiv_pos_as_xyz
'x, y, z'
'-x, -y, z'
'x+1/4, -y+1/4, z+1/4'
'-x+1/4, y+1/4, z+1/4'
'x, y+1/2, z+1/2'
'-x, -y+1/2, z+1/2'
'x+1/4, -y+3/4, z+3/4'
'-x+1/4, y+3/4, z+3/4'
'x+1/2, y, z+1/2'
'-x+1/2, -y, z+1/2'
'x+3/4, -y+1/4, z+3/4'
'-x+3/4, y+1/4, z+3/4'
'x+1/2, y+1/2, z'
'-x+1/2, -y+1/2, z'
'x+3/4, -y+3/4, z+1/4'
'-x+3/4, y+3/4, z+1/4'

loop_
_atom_site_label
_atom_site_type_symbol
_atom_site_fract_x
_atom_site_fract_y
_atom_site_fract_z
_atom_site_U_iso_or_equiv
_atom_site_adp_type
_atom_site_occupancy
_atom_site_symmetry_multiplicity
_atom_site_calc_flag
_atom_site_refinement_flags
_atom_site_disorder_group
Na1 Na 0.19945(2) 0.14333(2) -0.3227(4) 0.0134(3) Uani 0.276(3) 1 d P 1
Na2 Na 0.15091(3) 0.17879(2) -0.1220(4) 0.0065(4) Uani 0.456(5) 1 d P 1
Na3 Na 0.27337(2) 0.02467(2) 0.9857(4) 0.0066(4) Uani 0.393(5) 1 d P 1
Na4 Na 0.18792(2) 0.21872(2) 0.3573(4) 0.0070(4) Uani 0.375(5) 1 d P 1
Cd1 Cd 0.19945(2) 0.14333(2) -0.3227(4) 0.0134(3) Uani 0.724(3) 1 d P 2
Cd2 Cd 0.15091(3) 0.17879(2) -0.1220(4) 0.0065(4) Uani 0.544(5) 1 d P 2
Cd3 Cd 0.27337(2) 0.02467(2) 0.9857(4) 0.0066(4) Uani 0.607(5) 1 d P 2
Cd4 Cd 0.18792(2) 0.21872(2) 0.3573(4) 0.0070(4) Uani 0.625(5) 1 d P 2
Na5 Na 0.0000 0.0000 0.330(8) 0.123(7) Uani 1 2 d SU .
Na6 Na 0.3326(3) 0.0068(3) 0.454(7) 0.142(6) Uani 1 1 d U .
Cd5 Cd 0.179825(19) 0.091832(17) 0.0954(3) 0.0165(2) Uani 1 1 d . .
Cd6 Cd 0.120230(19) 0.100430(16) -0.2734(3) 0.0140(2) Uani 1 1 d . .
Cd7 Cd 0.070936(18) 0.059006(16) 0.1654(3) 0.0121(2) Uani 1 1 d . .
Cd8 Cd 0.10810(2) 0.017095(16) 0.6554(3) 0.0158(2) Uani 1 1 d . .
Cd9 Cd 0.092360(18) 0.149290(16) -0.7660(3) 0.0121(2) Uani 1 1 d . .
Cd10 Cd 0.012429(18) 0.093368(16) 0.0944(3) 0.0120(2) Uani 1 1 d . .
Cd11 Cd 0.03232(2) 0.143285(18) -0.3712(3) 0.0202(2) Uani 1 1 d . .
Cd12 Cd 0.234880(18) 0.062984(16) 0.5194(3) 0.0122(2) Uani 1 1 d . .
O1 O 0.23114(15) 0.03595(15) 0.984(3) 0.0104(19) Uani 1 1 d . .
O2 O 0.08063(17) 0.08487(15) -0.348(3) 0.016(2) Uani 1 1 d . .
O3 O 0.27739(17) 0.05197(15) 1.473(3) 0.015(2) Uani 1 1 d . .
O4 O 0.07864(19) 0.12508(15) -0.273(3) 0.015(2) Uani 1 1 d . .
O5 O 0.18970(17) 0.06600(15) 0.576(3) 0.014(2) Uani 1 1 d . .
O6 O 0.14708(17) 0.20553(15) 0.399(3) 0.017(2) Uani 1 1 d . .
O7 O 0.06849(17) 0.03187(15) 0.672(3) 0.0137(19) Uani 1 1 d . .
O8 O 0.11198(16) 0.04428(15) 0.162(3) 0.0124(18) Uani 1 1 d . .
O9 O 0.19631(17) 0.19178(16) -0.144(3) 0.018(2) Uani 1 1 d . .
O10 O 0.12672(17) 0.12803(15) -0.758(3) 0.016(2) Uani 1 1 d . .
O11 O 0.11929(19) -0.00572(16) 1.145(3) 0.017(2) Uani 1 1 d . .
O12 O 0.13843(16) 0.07752(14) 0.175(3) 0.0109(18) Uani 1 1 d U .
O13 O 0.2378(2) 0.08767(16) 0.033(3) 0.027(3) Uani 1 1 d . .
O14 O 0.16283(19) 0.15379(16) 0.352(3) 0.018(2) Uani 1 1 d . .
O15 O 0.2851(2) 0.00238(15) 0.497(3) 0.020(2) Uani 1 1 d . .
O16 O 0.21031(18) 0.11944(17) 0.174(3) 0.020(2) Uani 1 1 d . .
O17 O 0.18876(17) 0.02629(15) 0.736(3) 0.016(2) Uani 1 1 d . .
O18 O 0.31823(18) 0.05033(16) 1.179(4) 0.019(2) Uani 1 1 d . .
O19 O 0.04012(18) 0.10458(16) -0.419(3) 0.015(2) Uani 1 1 d . .
O20 O 0.05247(17) 0.16373(15) -0.829(3) 0.017(2) Uani 1 1 d . .
O21 O 0.02777(19) 0.05875(16) 0.059(3) 0.019(2) Uani 1 1 d . .
O22 O 0.16342(18) 0.11599(15) -0.400(3) 0.0142(19) Uani 1 1 d . .
O23 O 0.1953(2) 0.24287(15) -0.141(3) 0.021(2) Uani 1 1 d . .
O24 O 0.10441(17) 0.21569(15) 0.648(3) 0.017(2) Uani 1 1 d . .
O25 O 0.23208(17) 0.16600(15) -0.157(3) 0.015(2) Uani 1 1 d . .
O26 O 0.23748(19) 0.20557(16) 0.030(4) 0.027(3) Uani 1 1 d . .
O27 O 0.10504(18) 0.17530(15) -1.231(3) 0.0132(19) Uani 1 1 d . .
O28 O 0.15270(18) 0.04193(15) 0.447(3) 0.018(2) Uani 1 1 d . .
O29 O 0.02388(17) 0.02097(15) 0.779(3) 0.016(2) Uani 1 1 d . .
O30 O 0.00451(17) 0.13008(15) 0.119(3) 0.0146(19) Uani 1 1 d . .
B1 B 0.0495(3) 0.0151(2) 0.688(5) 0.013(3) Uani 1 1 d U .
B2 B 0.1283(3) 0.2215(2) 0.469(5) 0.010(3) Uani 1 1 d U .
B3 B 0.1341(3) 0.0553(2) 0.261(4) 0.010(3) Uani 1 1 d U .
B4 B 0.2984(3) 0.0635(2) 1.377(5) 0.012(3) Uani 1 1 d U .
B5 B 0.1777(3) 0.0457(2) 0.589(5) 0.011(3) Uani 1 1 d U .
B6 B 0.1509(3) 0.1328(2) -0.606(5) 0.011(3) Uani 1 1 d U .
B7 B 0.3433(3) 0.0544(2) 1.030(4) 0.008(3) Uani 1 1 d U .
B8 B 0.2126(3) 0.0200(3) 0.916(5) 0.014(3) Uani 1 1 d U .
B9 B 0.2218(3) 0.1870(2) -0.093(5) 0.009(3) Uani 1 1 d U .
B10 B 0.0662(3) 0.1049(2) -0.353(5) 0.010(3) Uani 1 1 d U .
B11 B 0.2335(3) 0.1093(2) 0.194(5) 0.009(3) Uani 1 1 d U .
B12 B 0.0148(3) 0.0431(2) -0.138(5) 0.012(3) Uani 1 1 d U .

loop_
_atom_site_aniso_label
_atom_site_aniso_U_11
_atom_site_aniso_U_22
_atom_site_aniso_U_33
_atom_site_aniso_U_23
_atom_site_aniso_U_13
_atom_site_aniso_U_12
Na1 0.0112(6) 0.0126(6) 0.0164(7) 0.0022(5) -0.0081(5) -0.0038(4)
Na2 0.0105(7) 0.0032(7) 0.0057(7) 0.0005(5) -0.0005(6) 0.0011(5)
Na3 0.0102(7) 0.0044(6) 0.0051(7) -0.0021(5) -0.0003(5) 0.0034(5)
Na4 0.0116(7) 0.0032(6) 0.0062(6) 0.0000(5) 0.0005(5) -0.0010(4)
Cd1 0.0112(6) 0.0126(6) 0.0164(7) 0.0022(5) -0.0081(5) -0.0038(4)
Cd2 0.0105(7) 0.0032(7) 0.0057(7) 0.0005(5) -0.0005(6) 0.0011(5)
Cd3 0.0102(7) 0.0044(6) 0.0051(7) -0.0021(5) -0.0003(5) 0.0034(5)
Cd4 0.0116(7) 0.0032(6) 0.0062(6) 0.0000(5) 0.0005(5) -0.0010(4)
Na5 0.123(7) 0.123(7) 0.122(7) 0.000 0.000 -0.0012(10)
Na6 0.142(6) 0.142(6) 0.143(6) -0.0006(10) -0.0001(10) -0.0003(10)
Cd5 0.0192(5) 0.0143(4) 0.0159(5) 0.0001(4) -0.0006(4) -0.0006(4)
Cd6 0.0146(4) 0.0144(4) 0.0130(5) 0.0016(4) -0.0011(4) -0.0011(4)
Cd7 0.0125(4) 0.0110(4) 0.0129(5) -0.0004(4) -0.0014(4) 0.0003(3)
Cd8 0.0207(5) 0.0133(4) 0.0135(5) 0.0001(4) -0.0005(4) 0.0042(4)
Cd9 0.0126(4) 0.0110(4) 0.0126(5) 0.0021(4) -0.0006(4) 0.0015(3)
Cd10 0.0137(4) 0.0097(4) 0.0126(5) 0.0001(4) -0.0009(4) 0.0000(3)
Cd11 0.0224(5) 0.0196(5) 0.0185(5) 0.0006(4) 0.0013(5) -0.0019(4)
Cd12 0.0130(4) 0.0119(4) 0.0116(5) 0.0009(4) 0.0006(4) 0.0003(3)
O1 0.003(4) 0.012(4) 0.016(5) 0.004(4) -0.001(4) -0.001(3)
O2 0.015(4) 0.011(4) 0.021(5) 0.006(4) 0.000(4) -0.004(3)
O3 0.014(4) 0.011(4) 0.020(5) -0.007(4) 0.004(4) 0.003(3)
O4 0.028(5) 0.012(4) 0.006(4) 0.003(4) -0.002(4) -0.003(4)
O5 0.011(4) 0.016(5) 0.015(5) 0.000(4) -0.002(4) 0.001(3)
O6 0.014(4) 0.014(4) 0.022(6) 0.004(4) 0.005(5) 0.002(3)
O7 0.011(4) 0.014(4) 0.016(5) 0.000(4) 0.004(4) 0.005(3)
O8 0.010(4) 0.010(4) 0.017(5) -0.003(4) -0.002(4) -0.003(3)
O9 0.011(4) 0.019(5) 0.023(6) 0.002(4) -0.007(4) 0.000(4)
O10 0.008(4) 0.015(5) 0.026(6) -0.005(4) -0.005(4) 0.002(3)
O11 0.025(5) 0.016(5) 0.011(5) 0.003(4) -0.001(5) 0.007(4)
O12 0.011(2) 0.010(2) 0.011(2) 0.0003(10) 0.0001(10) -0.0002(10)
O13 0.058(7) 0.007(4) 0.016(5) 0.002(4) -0.006(6) -0.006(5)
O14 0.022(5) 0.013(5) 0.019(5) 0.009(4) -0.011(5) -0.004(4)
O15 0.037(6) 0.007(4) 0.016(5) 0.004(4) 0.010(5) 0.008(4)
O16 0.011(4) 0.030(6) 0.019(5) 0.000(5) 0.000(4) -0.004(4)
O17 0.015(4) 0.010(4) 0.023(6) 0.004(4) -0.013(4) 0.003(4)
O18 0.016(5) 0.017(5) 0.024(6) -0.005(5) 0.012(5) -0.003(4)
O19 0.015(5) 0.022(5) 0.007(5) -0.003(4) -0.007(4) -0.001(4)
O20 0.011(4) 0.013(4) 0.026(6) 0.007(4) 0.004(4) 0.000(3)
O21 0.018(5) 0.018(5) 0.022(6) -0.008(4) -0.008(4) 0.000(4)
O22 0.019(5) 0.010(4) 0.014(5) 0.005(4) -0.002(4) 0.004(4)
O23 0.040(6) 0.009(4) 0.012(5) -0.005(4) -0.008(5) -0.005(4)
O24 0.014(4) 0.009(4) 0.026(6) 0.002(4) -0.001(5) -0.001(3)
O25 0.015(4) 0.012(4) 0.018(5) -0.003(4) -0.002(4) 0.000(3)
O26 0.013(5) 0.012(5) 0.057(9) 0.000(5) -0.017(5) -0.003(4)
O27 0.020(5) 0.010(4) 0.010(5) 0.001(4) 0.003(4) -0.007(4)
O28 0.017(5) 0.008(4) 0.029(6) 0.004(4) -0.001(5) -0.006(3)
O29 0.010(4) 0.011(4) 0.026(6) 0.001(4) 0.001(4) -0.001(3)
O30 0.015(4) 0.011(4) 0.018(5) 0.006(4) -0.005(4) 0.005(3)
B1 0.013(3) 0.013(3) 0.013(3) 0.0000(10) -0.0002(10) 0.0000(10)
B2 0.010(3) 0.010(3) 0.010(3) 0.0000(10) 0.0003(10) -0.0001(10)
B3 0.010(3) 0.010(3) 0.010(3) -0.0001(10) 0.0000(10) -0.0001(10)
B4 0.012(3) 0.012(3) 0.012(3) 0.0001(10) -0.0002(10) 0.0002(10)
B5 0.011(3) 0.011(3) 0.011(3) -0.0002(10) 0.0003(10) 0.0000(10)
B6 0.011(3) 0.011(3) 0.011(3) -0.0002(10) 0.0000(10) -0.0002(10)
B7 0.009(3) 0.008(3) 0.009(3) 0.0000(10) -0.0003(10) 0.0001(10)
B8 0.014(3) 0.014(3) 0.014(3) 0.0000(10) 0.0000(10) 0.0000(10)
B9 0.009(3) 0.009(3) 0.009(3) -0.0002(10) 0.0002(10) 0.0000(10)
B10 0.011(3) 0.010(3) 0.010(3) 0.0000(10) 0.0000(10) -0.0001(10)
B11 0.009(3) 0.009(3) 0.009(3) -0.0001(10) 0.0000(10) 0.0001(10)
B12 0.012(3) 0.012(3) 0.013(3) -0.0001(10) -0.0002(10) 0.0005(10)

loop_
_atom_type_symbol
_atom_type_description
_atom_type_scat_dispersion_real
_atom_type_scat_dispersion_imag
_atom_type_scat_source
B B 0.0013 0.0007 'International Tables Vol C Tables 4.2.6.8 and 6.1.1.4'
O O 0.0106 0.0060 'International Tables Vol C Tables 4.2.6.8 and 6.1.1.4'
Na Na 0.0362 0.0249 'International Tables Vol C Tables 4.2.6.8 and 6.1.1.4'
Cd Cd -0.8075 1.2024 'International Tables Vol C Tables 4.2.6.8 and 6.1.1.4'

loop_
_geom_angle_atom_site_label_1
_geom_angle_atom_site_label_2
_geom_angle_atom_site_label_3
_geom_angle
_geom_angle_site_symmetry_1
_geom_angle_site_symmetry_3
O25 Na1 O16 89.8(4) . .
O25 Na1 O14 126.3(3) . 1_554
O16 Na1 O14 137.3(3) . 1_554
O25 Na1 O16 111.9(3) . 1_554
O16 Na1 O16 96.4(4) . 1_554
O14 Na1 O16 90.5(4) 1_554 1_554
O25 Na1 O22 171.1(4) . .
O16 Na1 O22 82.0(3) . .
O14 Na1 O22 59.9(3) 1_554 .
O16 Na1 O22 72.9(3) 1_554 .
O25 Na1 O9 53.4(3) . .
O16 Na1 O9 117.8(3) . .
O14 Na1 O9 77.9(3) 1_554 .
O16 Na1 O9 140.4(4) 1_554 .
O22 Na1 O9 128.0(3) . .
B6 Na1 O9 103.9(3) . .
O14 Na2 O6 169.1(3) . 1_554
O14 Na2 O6 85.7(4) . .
O6 Na2 O6 93.7(3) 1_554 .
O14 Na2 O14 93.4(3) . 1_554
O6 Na2 O14 85.2(4) 1_554 1_554
O6 Na2 O14 169.6(3) . 1_554
O14 Na2 O27 108.8(3) . 1_556
O6 Na2 O27 82.1(3) 1_554 1_556
O6 Na2 O27 95.1(3) . 1_556
O14 Na2 O27 95.0(3) 1_554 1_556
O14 Na2 O9 87.9(3) . .
O6 Na2 O9 81.2(3) 1_554 .
O6 Na2 O9 84.1(3) . .
O14 Na2 O9 85.6(3) 1_554 .
O27 Na2 O9 163.2(3) 1_556 .
O14 Na2 B2 161.3(4) . 1_554
O15 Na3 O15 99.1(4) . 1_556
O15 Na3 O1 115.9(4) . .
O15 Na3 O1 115.4(4) 1_556 .
O15 Na3 O3 158.0(4) . .
O15 Na3 O3 80.3(4) 1_556 .
O1 Na3 O3 83.4(3) . .
O15 Na3 O3 80.1(3) . 1_554
O15 Na3 O3 158.6(4) 1_556 1_554
O1 Na3 O3 83.4(3) . 1_554
O3 Na3 O3 92.6(3) . 1_554
O15 Na3 O18 105.3(4) . .
O15 Na3 O18 85.0(4) 1_556 .
O1 Na3 O18 128.8(3) . .
O3 Na3 O18 52.7(3) . .
O3 Na3 O18 74.8(3) 1_554 .
O23 Na4 O23 98.1(4) . 1_556
O23 Na4 O6 115.1(4) . .
O23 Na4 O6 109.1(4) 1_556 .
O23 Na4 O9 159.4(4) . 1_556
O23 Na4 O9 81.5(4) 1_556 1_556
O6 Na4 O9 84.0(3) . 1_556
O23 Na4 O9 81.5(4) . .
O23 Na4 O9 159.5(4) 1_556 .
O6 Na4 O9 89.2(3) . .
O9 Na4 O9 91.8(3) 1_556 .
O23 Na4 O26 74.4(4) . .
O23 Na4 O26 108.0(4) 1_556 .
O6 Na4 O26 139.5(3) . .
O9 Na4 O26 86.1(3) 1_556 .
O9 Na4 O26 51.9(3) . .
O29 Na5 O29 97.8(12) . 2
O29 Na5 O29 88.0(3) . 1_554
O29 Na5 O29 174.2(10) 2 1_554
O29 Na5 O29 174.2(10) . 2_554
O29 Na5 O29 88.0(3) 2 2_554
O29 Na5 O29 86.1(10) 1_554 2_554
O29 Na5 O23 50.7(4) . 8_545
O29 Na5 O23 102.7(8) 2 8_545
O29 Na5 O23 81.0(3) 1_554 8_545
O29 Na5 O23 128.0(5) 2_554 8_545
B1 Na5 O23 26.3(3) . 8_545
B1 Na5 O23 129.7(9) 2 8_545
O29 Na5 O23 102.7(8) . 11_455
O29 Na5 O23 50.7(4) 2 11_455
O29 Na5 O23 128.0(5) 1_554 11_455
O29 Na5 O23 81.0(3) 2_554 11_455
B1 Na5 O23 129.7(9) . 11_455
B1 Na5 O23 26.3(3) 2 11_455
O23 Na5 O23 143.3(11) 8_545 11_455
O17 Na6 O15 57.8(5) 10_554 .
O17 Na6 O24 160.4(11) 10_554 3
O15 Na6 O24 118.9(9) . 3
O17 Na6 O11 120.8(8) 10_554 10_554
O15 Na6 O11 160.6(11) . 10_554
O24 Na6 O11 54.8(5) 3 10_554
O17 Na6 O24 117.9(9) 10_554 3_554
O15 Na6 O24 120.9(8) . 3_554
O24 Na6 O24 81.0(6) 3 3_554
O11 Na6 O24 77.8(6) 10_554 3_554
O17 Na6 O18 121.5(8) 10_554 1_554
O15 Na6 O18 81.6(6) . 1_554
O24 Na6 O18 74.2(6) 3 1_554
O11 Na6 O18 111.0(7) 10_554 1_554
O24 Na6 O18 48.9(4) 3_554 1_554
B8 Na6 O18 105.9(7) 10_554 1_554
O16 Cd5 O5 103.6(4) . .
O16 Cd5 O12 152.2(3) . .
O5 Cd5 O12 83.2(3) . .
O16 Cd5 O22 84.4(4) . .
O5 Cd5 O22 171.4(3) . .
O12 Cd5 O22 88.3(3) . .
O16 Cd5 O5 113.2(3) . 1_554
O5 Cd5 O5 93.1(3) . 1_554
O12 Cd5 O5 93.0(3) . 1_554
O22 Cd5 O5 86.3(3) . 1_554
O16 Cd5 O22 74.7(3) . 1_556
O5 Cd5 O22 87.9(3) . 1_556
O12 Cd5 O22 78.7(3) . 1_556
O22 Cd5 O22 91.4(3) . 1_556
O5 Cd5 O22 171.5(3) 1_554 1_556
O12 Cd6 O2 102.3(3) . .
O12 Cd6 O10 146.8(3) . .
O2 Cd6 O10 109.5(3) . .
O12 Cd6 O10 81.7(3) . 1_556
O2 Cd6 O10 118.8(3) . 1_556
O10 Cd6 O10 91.2(3) . 1_556
O12 Cd6 O22 87.7(3) . .
O2 Cd6 O22 163.4(4) . .
O10 Cd6 O22 59.1(3) . .
O10 Cd6 O22 75.4(3) 1_556 .
O12 Cd6 O12 91.4(3) . 1_554
O2 Cd6 O12 92.2(3) . 1_554
O10 Cd6 O12 78.1(3) . 1_554
O10 Cd6 O12 149.0(3) 1_556 1_554
O22 Cd6 O12 74.2(3) . 1_554
O12 Cd6 O4 133.2(3) . .
O2 Cd6 O4 58.3(3) . .
O10 Cd6 O4 74.4(3) . .
O10 Cd6 O4 74.8(3) 1_556 .
O22 Cd6 O4 123.1(3) . .
O12 Cd6 O4 128.1(3) 1_554 .
O21 Cd7 O8 155.6(3) . .
O21 Cd7 O2 109.5(3) . 1_556
O8 Cd7 O2 93.0(3) . 1_556
O21 Cd7 O7 80.0(3) . 1_554
O8 Cd7 O7 77.6(3) . 1_554
O2 Cd7 O7 170.5(3) 1_556 1_554
O21 Cd7 O7 93.4(4) . .
O8 Cd7 O7 78.3(3) . .
O2 Cd7 O7 86.4(3) 1_556 .
O7 Cd7 O7 93.2(3) 1_554 .
O21 Cd7 O2 95.5(4) . .
O8 Cd7 O2 92.5(3) . .
O2 Cd7 O2 93.2(3) 1_556 .
O7 Cd7 O2 85.6(4) 1_554 .
O7 Cd7 O2 170.7(3) . .
O11 Cd8 O7 117.3(4) . .
O11 Cd8 O11 98.4(4) . 1_554
O7 Cd8 O11 119.1(4) . 1_554
O11 Cd8 O8 159.3(3) . .
O7 Cd8 O8 80.1(3) . .
O11 Cd8 O8 80.6(3) 1_554 .
O11 Cd8 O8 81.0(4) . 1_556
O7 Cd8 O8 78.1(3) . 1_556
O11 Cd8 O8 159.7(3) 1_554 1_556
O8 Cd8 O8 92.8(3) . 1_556
O10 Cd9 O20 166.4(3) . .
O10 Cd9 O27 99.1(4) . .
O20 Cd9 O27 86.8(4) . .
O10 Cd9 O4 83.5(4) . .
O20 Cd9 O4 91.2(4) . .
O27 Cd9 O4 176.2(3) . .
O10 Cd9 O4 84.6(4) . 1_554
O20 Cd9 O4 83.2(4) . 1_554
O27 Cd9 O4 89.3(3) . 1_554
O4 Cd9 O4 93.6(3) . 1_554
O10 Cd9 O27 97.6(3) . 1_556
O20 Cd9 O27 94.6(4) . 1_556
O27 Cd9 O27 90.9(3) . 1_556
O4 Cd9 O27 86.1(3) . 1_556
O4 Cd9 O27 177.8(3) 1_554 1_556
O21 Cd10 O30 169.4(3) . .
O21 Cd10 O19 94.6(4) . 1_556
O30 Cd10 O19 78.7(3) . 1_556
O21 Cd10 O19 90.0(4) . .
O30 Cd10 O19 82.3(3) . .
O19 Cd10 O19 94.1(3) 1_556 .
O21 Cd10 O25 93.6(4) . 11_455
O30 Cd10 O25 94.5(3) . 11_455
O19 Cd10 O25 88.1(3) 1_556 11_455
O19 Cd10 O25 175.6(3) . 11_455
O21 Cd10 O25 89.1(3) . 11_454
O30 Cd10 O25 97.6(3) . 11_454
O19 Cd10 O25 176.2(3) 1_556 11_454
O19 Cd10 O25 86.4(3) . 11_454
O25 Cd10 O25 91.1(3) 11_455 11_454
O20 Cd11 O19 113.6(3) . .
O20 Cd11 O30 165.3(3) . .
O19 Cd11 O30 80.2(3) . .
O20 Cd11 O30 87.3(4) . 1_554
O19 Cd11 O30 74.5(3) . 1_554
O30 Cd11 O30 92.1(3) . 1_554
O20 Cd11 O20 93.4(3) . 1_556
O19 Cd11 O20 117.7(3) . 1_556
O30 Cd11 O20 83.7(3) . 1_556
O30 Cd11 O20 165.9(3) 1_554 1_556
O20 Cd11 O13 108.7(3) . 11_454
O19 Cd11 O13 126.0(3) . 11_454
O30 Cd11 O13 57.1(3) . 11_454
O30 Cd11 O13 75.7(3) 1_554 11_454
O20 Cd11 O13 90.8(3) 1_556 11_454
O20 Cd11 O4 83.3(3) . .
O19 Cd11 O4 56.9(3) . .
O30 Cd11 O4 109.5(3) . .
O30 Cd11 O4 120.4(3) 1_554 .
O20 Cd11 O4 73.6(3) 1_556 .
O13 Cd11 O4 161.1(3) 11_454 .
O13 Cd12 O1 176.0(4) . .
O13 Cd12 O13 98.5(4) . 1_556
O1 Cd12 O13 85.4(4) . 1_556
O13 Cd12 O3 94.0(4) . 1_554
O1 Cd12 O3 86.0(3) . 1_554
O13 Cd12 O3 99.8(4) 1_556 1_554
O13 Cd12 O5 94.6(4) . .
O1 Cd12 O5 84.9(3) . .
O13 Cd12 O5 87.4(4) 1_556 .
O3 Cd12 O5 167.9(3) 1_554 .
O13 Cd12 O1 83.0(3) . 1_554
O1 Cd12 O1 93.1(3) . 1_554
O13 Cd12 O1 178.4(4) 1_556 1_554
O3 Cd12 O1 80.7(3) 1_554 1_554
O5 Cd12 O1 91.8(3) . 1_554
O23 B1 O7 122.1(12) 8_545 .
O23 B1 O29 118.0(12) 8_545 .
O7 B1 O29 119.9(12) . .
O11 B2 O6 124.9(12) 4_554 .
O11 B2 O24 113.2(11) 4_554 .
O6 B2 O24 121.7(11) . .
O8 B3 O12 123.1(12) . .
O8 B3 O28 115.0(11) . .
O12 B3 O28 121.8(12) . .
O3 B4 O20 127.0(13) . 3_557
O3 B4 O18 115.0(12) . .
O20 B4 O18 117.8(12) 3_557 .
O5 B5 O17 124.0(12) . .
O5 B5 O28 123.6(12) . .
O17 B5 O28 112.4(11) . .
O22 B6 O10 118.0(12) . .
O22 B6 O14 118.9(12) . 1_554
O10 B6 O14 123.1(12) . 1_554
O27 B7 O24 124.1(12) 3_557 3
O27 B7 O18 125.3(12) 3_557 .
O24 B7 O18 110.7(11) 3 .
O15 B8 O1 125.4(13) 10 .
O15 B8 O17 114.5(12) 10 .
O1 B8 O17 120.2(12) . .
O9 B9 O25 123.1(12) . .
O9 B9 O26 115.7(11) . .
O25 B9 O26 121.2(11) . .
O19 B10 O4 120.3(12) . .
O19 B10 O2 121.1(11) . .
O4 B10 O2 118.5(11) . .
O16 B11 O30 121.3(12) . 3
O16 B11 O13 121.9(12) . .
O30 B11 O13 116.8(11) 3 .
O21 B12 O29 125.1(12) . 1_554
O21 B12 O26 123.8(12) . 11_454
O29 B12 O26 109.8(11) 1_554 11_454

loop_
_geom_bond_atom_site_label_1
_geom_bond_atom_site_label_2
_geom_bond_distance
_geom_bond_site_symmetry_2
Na1 O25 2.217(9) .
Na1 O16 2.259(11) .
Na1 O14 2.270(9) 1_554
Na1 O16 2.275(11) 1_554
Na1 O22 2.469(9) .
Na1 O9 2.911(10) .
Na2 O14 2.258(10) .
Na2 O6 2.263(10) 1_554
Na2 O6 2.368(11) .
Na2 O14 2.386(11) 1_554
Na2 O27 2.403(9) 1_556
Na2 O9 2.463(9) .
Na3 O15 2.193(10) .
Na3 O15 2.250(10) 1_556
Na3 O1 2.276(8) .
Na3 O3 2.307(10) .
Na3 O3 2.370(10) 1_554
Na3 O18 2.836(10) .
Na4 O23 2.233(11) .
Na4 O23 2.243(10) 1_556
Na4 O6 2.248(9) .
Na4 O9 2.351(10) 1_556
Na4 O9 2.358(11) .
Na4 O26 2.890(11) .
Na5 O29 2.31(2) .
Na5 O29 2.31(2) 2
Na5 O29 2.55(2) 1_554
Na5 O29 2.55(2) 2_554
Na5 O23 3.006(14) 8_545
Na5 O23 3.006(14) 11_455
Na6 O17 2.35(2) 10_554
Na6 O15 2.46(2) .
Na6 O24 2.48(2) 3
Na6 O11 2.56(2) 10_554
Na6 O24 2.72(2) 3_554
Na6 O18 2.82(2) 1_554
Cd5 O16 2.273(9) .
Cd5 O5 2.280(10) .
Cd5 O12 2.310(9) .
Cd5 O22 2.350(9) .
Cd5 O5 2.374(10) 1_554
Cd5 O22 2.375(10) 1_556
Cd6 O12 2.234(9) .
Cd6 O2 2.251(9) .
Cd6 O10 2.329(11) .
Cd6 O10 2.401(10) 1_556
Cd6 O22 2.444(9) .
Cd6 O12 2.482(9) 1_554
Cd6 O4 2.587(10) .
Cd7 O21 2.254(9) .
Cd7 O8 2.286(9) .
Cd7 O2 2.293(10) 1_556
Cd7 O7 2.310(10) 1_554
Cd7 O7 2.342(10) .
Cd7 O2 2.360(10) .
Cd8 O11 2.205(10) .
Cd8 O7 2.219(8) .
Cd8 O11 2.260(10) 1_554
Cd8 O8 2.317(10) .
Cd8 O8 2.349(10) 1_556
Cd9 O10 2.167(9) .
Cd9 O20 2.235(9) .
Cd9 O27 2.288(9) .
Cd9 O4 2.302(9) .
Cd9 O4 2.335(10) 1_554
Cd9 O27 2.454(9) 1_556
Cd10 O21 2.183(10) .
Cd10 O30 2.195(9) .
Cd10 O19 2.275(9) 1_556
Cd10 O19 2.342(10) .
Cd10 O25 2.365(10) 11_455
Cd10 O25 2.371(10) 11_454
Cd11 O20 2.218(10) .
Cd11 O19 2.313(9) .
Cd11 O30 2.325(10) .
Cd11 O30 2.371(10) 1_554
Cd11 O20 2.423(11) 1_556
Cd11 O13 2.606(12) 11_454
Cd11 O4 2.638(10) .
Cd12 O13 2.196(11) .
Cd12 O1 2.242(9) .
Cd12 O13 2.268(11) 1_556
Cd12 O3 2.291(9) 1_554
Cd12 O5 2.344(9) .
Cd12 O1 2.413(10) 1_554
B1 O23 1.357(17) 8_545
B2 O11 1.367(17) 4_554
B4 O20 1.362(17) 3_557
B6 O14 1.383(17) 1_554
B7 O27 1.339(16) 3_557
B7 O24 1.384(16) 3
B8 O15 1.346(17) 10
B11 O30 1.386(16) 3
B12 O29 1.408(16) 1_554
B12 O26 1.437(17) 11_454
